data_7042010
loop_
_publ_author_name
'Diehl, Tobias'
'Krause, Melanie T. S.'
'Ueberlein, Sven'
'Becker, Stefanie'
'Trommer, Aline'
'Schnakenburg, Gregor'
'Engeser, Marianne'

_publ_section_title
;
 Synthesis of hydroxyl-functionalized N-heterocyclic carbene gold(i)
 complexes and peptide conjugates.
;
_journal_issue 9
_journal_name_full 'Dalton transactions (Cambridge, England : 2003)'
_journal_page_first 2988
_journal_page_last 2997
_journal_paper_doi 10.1039/c6dt04834j
_journal_volume 46
_journal_year 2017
_chemical_formula_moiety '2(C14 H24 Au N4 O2), 2(F6 P), C4 H10 O'
_chemical_formula_sum 'C32 H58 Au2 F12 N8 O5 P2'
_chemical_formula_weight 1318.73
_chemical_name_systematic TDDA-20
_space_group_crystal_system triclinic
_space_group_IT_number 2
_space_group_name_Hall '-P 1'
_space_group_name_H-M_alt 'P -1'
_symmetry_space_group_name_Hall '-P 1'
_symmetry_space_group_name_H-M 'P -1'
_atom_sites_solution_hydrogens geom
_audit_creation_date 2017-01-11
_audit_creation_method
;
Olex2 1.2
(compiled 2017.01.04 svn.r3372 for OlexSys, GUI svn.r5289)
;
_audit_update_record
;
2017-01-18 deposited with the CCDC.
2017-02-09 downloaded from the CCDC.
;
_cell_angle_alpha 74.396(5)
_cell_angle_beta 77.892(5)
_cell_angle_gamma 79.474(4)
_cell_formula_units_Z 1
_cell_length_a 9.7388(9)
_cell_length_b 11.2250(11)
_cell_length_c 11.2485(8)
_cell_measurement_reflns_used 4359
_cell_measurement_temperature 123(2)
_cell_measurement_theta_max 29.13
_cell_measurement_theta_min 1.00
_cell_volume 1147.54(18)
_computing_cell_refinement 'HKL Scalepack (Otwinowski & Minor 1997)'
_computing_data_collection 'HKL Denzo and Scalepack (Otwinowski & Minor 1997)'
_computing_data_reduction 'HKL Denzo and Scalepack (Otwinowski & Minor 1997)'
_computing_molecular_graphics 'DIAMOND (Brandenburg, 1999)'
_computing_publication_material 'SHELXL-2014 (Sheldrick, 2014)'
_computing_structure_refinement 'SHELXL-2014 (Sheldrick, 2014)'
_computing_structure_solution 'SHELXT 2014/5 (Sheldrick, 2014)'
_diffrn_ambient_temperature 123(2)
_diffrn_detector_area_resol_mean 9
_diffrn_measured_fraction_theta_full 0.996
_diffrn_measured_fraction_theta_max 0.995
_diffrn_measurement_device '95mm CCD camera on \k-goniostat'
_diffrn_measurement_device_type 'Nonius KappaCCD'
_diffrn_measurement_method 'CCD rotation images, thick slices'
_diffrn_radiation_monochromator 'horizonally mounted graphite crystal'
_diffrn_radiation_type MoK\a
_diffrn_radiation_wavelength 0.71073
_diffrn_reflns_av_R_equivalents 0.0816
_diffrn_reflns_av_unetI/netI 0.0880
_diffrn_reflns_Laue_measured_fraction_full 0.996
_diffrn_reflns_Laue_measured_fraction_max 0.995
_diffrn_reflns_limit_h_max 12
_diffrn_reflns_limit_h_min -11
_diffrn_reflns_limit_k_max 13
_diffrn_reflns_limit_k_min -11
_diffrn_reflns_limit_l_max 13
_diffrn_reflns_limit_l_min -13
_diffrn_reflns_number 12655
_diffrn_reflns_point_group_measured_fraction_full 0.996
_diffrn_reflns_point_group_measured_fraction_max 0.995
_diffrn_reflns_theta_full 25.242
_diffrn_reflns_theta_max 25.993
_diffrn_reflns_theta_min 2.348
_diffrn_source 'sealed X-ray tube'
_exptl_absorpt_coefficient_mu 6.550
_exptl_absorpt_correction_T_max 0.5615
_exptl_absorpt_correction_T_min 0.3836
_exptl_absorpt_correction_type multi-scan
_exptl_absorpt_process_details
;
R.H. Blessing, Acta Cryst. (1995), A51, 33-38
;
_exptl_crystal_colour 'clear colourless'
_exptl_crystal_colour_lustre clear
_exptl_crystal_colour_primary colourless
_exptl_crystal_density_diffrn 1.908
_exptl_crystal_description block
_exptl_crystal_F_000 642
_exptl_crystal_size_max 0.21
_exptl_crystal_size_mid 0.14
_exptl_crystal_size_min 0.08
_refine_diff_density_max 2.017
_refine_diff_density_min -2.713
_refine_diff_density_rms 0.255
_refine_ls_extinction_method none
_refine_ls_goodness_of_fit_ref 1.003
_refine_ls_hydrogen_treatment constr
_refine_ls_matrix_type full
_refine_ls_number_parameters 304
_refine_ls_number_reflns 4482
_refine_ls_number_restraints 37
_refine_ls_restrained_S_all 1.000
_refine_ls_R_factor_all 0.0791
_refine_ls_R_factor_gt 0.0539
_refine_ls_shift/su_max 0.001
_refine_ls_shift/su_mean 0.000
_refine_ls_structure_factor_coef Fsqd
_refine_ls_weighting_details 'w=1/[\s^2^(Fo^2^)+(0.0633P)^2^] where P=(Fo^2^+2Fc^2^)/3'
_refine_ls_weighting_scheme calc
_refine_ls_wR_factor_gt 0.1132
_refine_ls_wR_factor_ref 0.1227
_reflns_Friedel_coverage 0.000
_reflns_number_gt 3303
_reflns_number_total 4482
_reflns_threshold_expression 'I > 2\s(I)'
_cod_data_source_file c6dt04834j2.cif
_cod_data_source_block 2597
_cod_depositor_comments 'Adding full bibliography for 7042003--7042010.cif.'
_cod_database_code 7042010
_shelx_shelxl_version_number 2014/7
_shelx_space_group_comment
;
The symmetry employed for this shelxl refinement is uniquely defined
by the following loop, which should always be used as a source of
symmetry information in preference to the above space-group names.
They are only intended as comments.
;
_olex2_refinement_description
;
1. Fixed Uiso
 At 1.2 times of:
  All C(H) groups, {H19A,H19B,H19C} of C19, {H9A,H9B,H9C} of C9, All C(H,H)
  groups
 At 1.5 times of:
  All O(H) groups, {H20A,H20B,H20C} of C20, {H23A,H23B,H23C} of C23
2. Restrained distances
 C21-C20 = C23-C22
 1.54 with sigma of 0.02
 C22-O21 = O21-C21
 1.48 with sigma of 0.02
 C23-O21 = O21-C20 = C22-C21
 2.54 with sigma of 0.02
3. Uiso/Uaniso restraints and constraints
Uanis(C23) \\sim Ueq, Uanis(C22) \\sim Ueq, Uanis(O21) \\sim Ueq, Uanis(C21)
\\sim Ueq, Uanis(C20) \\sim Ueq: with sigma of 0.02 and sigma for terminal
atoms of 0.01
4. Others
 Fixed Sof: O21(0.5) C20(0.5) H20A(0.5) H20B(0.5) H20C(0.5) C21(0.5) H21A(0.5)
 H21B(0.5) C22(0.5) H22A(0.5) H22B(0.5) C23(0.5) H23A(0.5) H23B(0.5) H23C(0.5)
5.a Secondary CH2 refined with riding coordinates:
 C6(H6A,H6B), C7(H7A,H7B), C8(H8A,H8B), C16(H16A,H16B), C17(H17A,H17B),
 C18(H18A,H18B), C21(H21A,H21B), C22(H22A,H22B)
5.b Aromatic/amide H refined with riding coordinates:
 C4(H4), C5(H5), C14(H14), C15(H15)
5.c Tetrahedral OH refined as rotating group:
 O10(H10), O20(H20)
5.d Idealised Me refined as rotating group:
 C9(H9A,H9B,H9C), C19(H19A,H19B,H19C), C20(H20A,H20B,H20C), C23(H23A,H23B,H23C)
;
_olex2_submission_special_instructions 'No special instructions were received'

loop_
_space_group_symop_operation_xyz
'x, y, z'
'-x, -y, -z'

loop_
_atom_site_label
_atom_site_type_symbol
_atom_site_fract_x
_atom_site_fract_y
_atom_site_fract_z
_atom_site_U_iso_or_equiv
_atom_site_adp_type
_atom_site_occupancy
_atom_site_site_symmetry_order
_atom_site_calc_flag
_atom_site_refinement_flags_posn
_atom_site_refinement_flags_adp
_atom_site_refinement_flags_occupancy
_atom_site_disorder_assembly
_atom_site_disorder_group
C2 C 0.3167(8) 0.3545(8) 0.1539(8) 0.037(2) Uani 1 1 d . . . . .
C4 C 0.3198(11) 0.2340(10) 0.3507(10) 0.056(3) Uani 1 1 d . . . . .
H4 H 0.3269 0.2091 0.4371 0.067 Uiso 1 1 calc R . . . .
C5 C 0.2960(10) 0.1629(10) 0.2799(10) 0.056(3) Uani 1 1 d . . . . .
H5 H 0.2829 0.0773 0.3071 0.067 Uiso 1 1 calc R . . . .
C6 C 0.2702(9) 0.1935(9) 0.0550(10) 0.052(3) Uani 1 1 d . . . . .
H6A H 0.3153 0.1060 0.0615 0.062 Uiso 1 1 calc R . . . .
H6B H 0.3165 0.2452 -0.0241 0.062 Uiso 1 1 calc R . . . .
C7 C 0.1157(11) 0.2013(10) 0.0501(12) 0.067(3) Uani 1 1 d . . . . .
H7A H 0.1076 0.1624 -0.0170 0.080 Uiso 1 1 calc R . . . .
H7B H 0.0701 0.1510 0.1304 0.080 Uiso 1 1 calc R . . . .
C8 C 0.3529(10) 0.4617(9) 0.3098(10) 0.052(3) Uani 1 1 d . . . . .
H8A H 0.4072 0.5164 0.2381 0.063 Uiso 1 1 calc R . . . .
H8B H 0.4092 0.4346 0.3785 0.063 Uiso 1 1 calc R . . . .
C9 C 0.2123(10) 0.5354(10) 0.3533(10) 0.069(3) Uani 1 1 d . . . . .
H9A H 0.1591 0.4820 0.4253 0.083 Uiso 1 1 calc GR . . . .
H9B H 0.1572 0.5637 0.2850 0.083 Uiso 1 1 calc GR . . . .
H9C H 0.2303 0.6079 0.3777 0.083 Uiso 1 1 calc GR . . . .
C12 C 0.3182(8) 0.6481(8) -0.1388(8) 0.041(2) Uani 1 1 d . . . . .
C14 C 0.3185(10) 0.8468(10) -0.2563(10) 0.054(3) Uani 1 1 d . . . . .
H14 H 0.3255 0.9336 -0.2798 0.065 Uiso 1 1 calc R . . . .
C15 C 0.2943(11) 0.7776(10) -0.3290(10) 0.059(3) Uani 1 1 d . . . . .
H15 H 0.2804 0.8063 -0.4137 0.071 Uiso 1 1 calc R . . . .
C16 C 0.2711(10) 0.5509(9) -0.2998(9) 0.050(2) Uani 1 1 d . . . . .
H16A H 0.3138 0.4729 -0.2474 0.060 Uiso 1 1 calc R . . . .
H16B H 0.3211 0.5576 -0.3872 0.060 Uiso 1 1 calc R . . . .
C17 C 0.1180(11) 0.5426(11) -0.2946(10) 0.064(3) Uani 1 1 d . . . . .
H17A H 0.0736 0.6231 -0.3416 0.077 Uiso 1 1 calc R . . . .
H17B H 0.1119 0.4775 -0.3370 0.077 Uiso 1 1 calc R . . . .
C18 C 0.3530(10) 0.8064(9) -0.0317(9) 0.050(2) Uani 1 1 d . . . . .
H18A H 0.4086 0.8776 -0.0611 0.061 Uiso 1 1 calc R . . . .
H18B H 0.4079 0.7368 0.0211 0.061 Uiso 1 1 calc R . . . .
C19 C 0.2114(10) 0.8450(10) 0.0463(10) 0.067(3) Uani 1 1 d . . . . .
H19A H 0.1559 0.7749 0.0745 0.081 Uiso 1 1 calc GR . . . .
H19B H 0.1589 0.9163 -0.0049 0.081 Uiso 1 1 calc GR . . . .
H19C H 0.2287 0.8683 0.1192 0.081 Uiso 1 1 calc GR . . . .
Au Au 0.32200(3) 0.50022(3) 0.00549(3) 0.04172(16) Uani 1 1 d . . . . .
F1 F 0.4787(9) 0.3154(6) 0.5816(6) 0.089(2) Uani 1 1 d . . . . .
F2 F 0.4772(9) 0.0819(6) 0.8148(5) 0.088(2) Uani 1 1 d . . . . .
F3 F 0.6424(7) 0.1652(7) 0.6590(7) 0.095(2) Uani 1 1 d . . . . .
F4 F 0.5019(6) 0.2836(5) 0.7824(5) 0.0578(15) Uani 1 1 d . . . . .
F5 F 0.3121(7) 0.2322(7) 0.7383(8) 0.099(2) Uani 1 1 d . . . . .
F6 F 0.4539(7) 0.1124(6) 0.6141(6) 0.0751(19) Uani 1 1 d . . . . .
N1 N 0.2940(7) 0.2364(7) 0.1621(7) 0.0436(19) Uani 1 1 d . . . . .
N3 N 0.3318(7) 0.3507(8) 0.2718(8) 0.049(2) Uani 1 1 d . . . . .
N11 N 0.2937(7) 0.6576(7) -0.2568(7) 0.047(2) Uani 1 1 d . . . . .
N13 N 0.3310(7) 0.7668(7) -0.1413(7) 0.0433(19) Uani 1 1 d . . . . .
O10 O 0.0424(9) 0.3175(9) 0.0296(11) 0.105(3) Uani 1 1 d . . . . .
H10 H 0.0993 0.3705 0.0063 0.158 Uiso 1 1 calc GR . . . .
O20 O 0.0444(11) 0.5157(11) -0.1783(9) 0.110(3) Uani 1 1 d . . . . .
H20 H 0.0712 0.5534 -0.1338 0.165 Uiso 1 1 calc GR . . . .
P P 0.4773(3) 0.1981(2) 0.6980(2) 0.0474(6) Uani 1 1 d . . . . .
O21 O 0.011(5) 0.978(2) -0.478(3) 0.133(10) Uani 0.5 1 d D U P A -1
C20 C 0.047(4) 1.113(3) -0.340(3) 0.113(12) Uani 0.5 1 d D U P A -1
H20A H 0.0229 1.1985 -0.3303 0.169 Uiso 0.5 1 calc GR . P A -1
H20B H 0.1503 1.0908 -0.3543 0.169 Uiso 0.5 1 calc GR . P A -1
H20C H 0.0053 1.0555 -0.2645 0.169 Uiso 0.5 1 calc GR . P A -1
C21 C -0.011(4) 1.102(2) -0.452(3) 0.129(13) Uani 0.5 1 d D U P A -1
H21A H -0.1142 1.1311 -0.4393 0.155 Uiso 0.5 1 calc R . P A -1
H21B H 0.0327 1.1605 -0.5278 0.155 Uiso 0.5 1 calc R . P A -1
C22 C -0.042(5) 0.960(3) -0.584(4) 0.153(17) Uani 0.5 1 d D U P A -1
H22A H 0.0053 1.0132 -0.6619 0.184 Uiso 0.5 1 calc R . P A -1
H22B H -0.1445 0.9916 -0.5753 0.184 Uiso 0.5 1 calc R . P A -1
C23 C -0.022(4) 0.828(3) -0.601(3) 0.127(13) Uani 0.5 1 d D U P A -1
H23A H 0.0700 0.8114 -0.6533 0.191 Uiso 0.5 1 calc GR . P A -1
H23B H -0.0977 0.8189 -0.6425 0.191 Uiso 0.5 1 calc GR . P A -1
H23C H -0.0262 0.7687 -0.5193 0.191 Uiso 0.5 1 calc GR . P A -1

loop_
_atom_site_aniso_label
_atom_site_aniso_U_11
_atom_site_aniso_U_22
_atom_site_aniso_U_33
_atom_site_aniso_U_23
_atom_site_aniso_U_13
_atom_site_aniso_U_12
C2 0.036(5) 0.045(5) 0.039(5) -0.027(4) -0.001(4) -0.012(4)
C4 0.057(6) 0.058(7) 0.056(6) -0.017(6) -0.004(5) -0.014(5)
C5 0.056(6) 0.053(6) 0.062(7) -0.022(6) -0.007(5) -0.005(5)
C6 0.039(5) 0.055(6) 0.077(7) -0.045(6) -0.014(5) 0.003(4)
C7 0.047(6) 0.065(8) 0.103(9) -0.047(7) -0.021(6) 0.005(5)
C8 0.048(6) 0.063(7) 0.061(6) -0.037(5) -0.008(5) -0.015(5)
C9 0.056(6) 0.087(8) 0.085(8) -0.062(7) 0.004(6) -0.017(6)
C12 0.030(4) 0.055(6) 0.054(5) -0.041(5) -0.005(4) -0.008(4)
C14 0.052(6) 0.047(6) 0.071(7) -0.022(6) -0.015(5) -0.009(5)
C15 0.061(7) 0.063(8) 0.060(6) -0.021(6) -0.011(5) -0.016(5)
C16 0.049(5) 0.060(6) 0.056(6) -0.040(5) -0.007(4) -0.008(4)
C17 0.056(6) 0.081(8) 0.071(7) -0.043(7) 0.000(5) -0.028(6)
C18 0.042(5) 0.055(6) 0.068(6) -0.039(5) -0.013(5) -0.003(4)
C19 0.058(7) 0.076(8) 0.089(8) -0.058(7) -0.015(6) 0.000(5)
Au 0.0334(2) 0.0454(3) 0.0568(3) -0.0299(2) -0.00654(15) -0.00671(14)
F1 0.161(7) 0.050(4) 0.062(4) -0.021(3) -0.023(4) -0.015(4)
F2 0.161(7) 0.055(4) 0.055(4) -0.023(3) -0.014(4) -0.026(4)
F3 0.065(4) 0.113(6) 0.124(6) -0.078(5) 0.002(4) -0.005(4)
F4 0.071(4) 0.055(3) 0.064(3) -0.039(3) -0.012(3) -0.011(3)
F5 0.055(4) 0.130(6) 0.141(6) -0.083(6) -0.013(4) -0.013(4)
F6 0.114(5) 0.062(4) 0.072(4) -0.040(3) -0.025(4) -0.022(4)
N1 0.034(4) 0.049(5) 0.057(5) -0.030(4) -0.009(3) -0.002(3)
N3 0.034(4) 0.065(6) 0.059(5) -0.034(5) -0.003(4) -0.009(4)
N11 0.039(4) 0.048(5) 0.062(5) -0.030(4) 0.001(4) -0.011(4)
N13 0.035(4) 0.048(5) 0.058(5) -0.027(4) -0.018(4) -0.002(3)
O10 0.078(6) 0.113(8) 0.155(10) -0.073(8) -0.035(6) -0.010(6)
O20 0.092(7) 0.153(10) 0.109(7) -0.065(7) -0.006(6) -0.040(6)
P 0.0556(15) 0.0445(15) 0.0534(15) -0.0318(13) -0.0073(12) -0.0076(11)
O21 0.117(15) 0.132(19) 0.127(19) -0.017(15) -0.010(14) 0.007(14)
C20 0.108(14) 0.108(14) 0.115(14) -0.022(10) -0.013(9) -0.007(9)
C21 0.12(2) 0.12(2) 0.14(2) -0.023(17) -0.012(16) -0.013(16)
C22 0.15(2) 0.15(2) 0.16(2) -0.020(18) -0.056(18) -0.017(18)
C23 0.121(16) 0.131(16) 0.125(16) -0.032(10) -0.012(10) -0.012(10)

loop_
_atom_type_symbol
_atom_type_description
_atom_type_scat_dispersion_real
_atom_type_scat_dispersion_imag
_atom_type_scat_source
C C 0.0033 0.0016 'International Tables Vol C Tables 4.2.6.8 and 6.1.1.4'
H H 0.0000 0.0000 'International Tables Vol C Tables 4.2.6.8 and 6.1.1.4'
Au Au -2.0133 8.8022 'International Tables Vol C Tables 4.2.6.8 and 6.1.1.4'
F F 0.0171 0.0103 'International Tables Vol C Tables 4.2.6.8 and 6.1.1.4'
N N 0.0061 0.0033 'International Tables Vol C Tables 4.2.6.8 and 6.1.1.4'
O O 0.0106 0.0060 'International Tables Vol C Tables 4.2.6.8 and 6.1.1.4'
P P 0.1023 0.0942 'International Tables Vol C Tables 4.2.6.8 and 6.1.1.4'

loop_
_geom_angle_atom_site_label_1
_geom_angle_atom_site_label_2
_geom_angle_atom_site_label_3
_geom_angle
N1 C2 Au 128.7(6)
N3 C2 Au 128.1(6)
N3 C2 N1 103.2(8)
C5 C4 N3 105.7(9)
C4 C5 N1 107.3(9)
N1 C6 C7 112.8(7)
O10 C7 C6 115.8(9)
N3 C8 C9 111.7(7)
N11 C12 Au 129.2(6)
N13 C12 Au 127.7(6)
N13 C12 N11 103.0(8)
C15 C14 N13 106.5(9)
C14 C15 N11 106.6(10)
N11 C16 C17 113.6(7)
O20 C17 C16 113.9(10)
N13 C18 C19 111.0(7)
C12 Au C2 177.3(3)
C2 N1 C5 111.7(7)
C2 N1 C6 123.8(8)
C5 N1 C6 124.4(8)
C2 N3 C4 112.0(8)
C2 N3 C8 122.8(9)
C4 N3 C8 125.1(8)
C12 N11 C15 111.7(7)
C12 N11 C16 123.5(8)
C15 N11 C16 124.8(8)
C12 N13 C14 112.2(7)
C12 N13 C18 123.8(8)
C14 N13 C18 124.0(8)
F1 P F4 89.5(3)
F1 P F6 90.6(3)
F2 P F1 179.2(4)
F2 P F4 89.8(3)
F2 P F6 90.1(3)
F3 P F1 89.3(4)
F3 P F2 90.3(4)
F3 P F4 90.6(3)
F3 P F5 179.2(3)
F3 P F6 88.9(4)
F5 P F1 90.7(4)
F5 P F2 89.7(4)
F5 P F4 88.6(3)
F5 P F6 91.8(4)
F6 P F4 179.5(4)
C21 O21 C22 119.9(18)
O21 C21 C20 117(2)
O21 C22 C23 117(2)

loop_
_geom_bond_atom_site_label_1
_geom_bond_atom_site_label_2
_geom_bond_distance
C2 Au 1.998(9)
C2 N1 1.359(10)
C2 N3 1.352(11)
C4 C5 1.347(13)
C4 N3 1.380(13)
C5 N1 1.362(13)
C6 C7 1.503(12)
C6 N1 1.485(11)
C7 O10 1.354(13)
C8 C9 1.523(13)
C8 N3 1.482(11)
C12 Au 1.986(10)
C12 N11 1.370(11)
C12 N13 1.353(11)
C14 C15 1.347(13)
C14 N13 1.377(13)
C15 N11 1.374(13)
C16 C17 1.499(13)
C16 N11 1.473(10)
C17 O20 1.338(13)
C18 C19 1.529(13)
C18 N13 1.484(11)
F1 P 1.588(7)
F2 P 1.583(7)
F3 P 1.578(7)
F4 P 1.596(5)
F5 P 1.582(7)
F6 P 1.589(5)
O21 C21 1.469(19)
O21 C22 1.470(19)
C20 C21 1.523(18)
C22 C23 1.519(19)

loop_
_geom_hbond_atom_site_label_D
_geom_hbond_atom_site_label_H
_geom_hbond_atom_site_label_A
_geom_hbond_distance_DH
_geom_hbond_distance_HA
_geom_hbond_distance_DA
_geom_hbond_angle_DHA
_geom_hbond_site_symmetry_A
O10 H10 O20 0.84 2.36 2.760(17) 109.6 .
O20 H20 O10 0.84 2.12 2.744(13) 131.2 2_565
